data_2210131
loop_
_publ_author_name
'W. G. Piyal Ariyananda'
'Richard E. Norman'

_publ_section_title
<i>trans</i>-Dichlorobis(<i>N</i>,<i>N</i>'-dimethylethane-1,2-diamine-\k^2^<i>N</i>,<i>N</i>')nickel(II)
_journal_coeditor_code BV2026
_journal_issue 9
_journal_name_full 'Acta Crystallographica Section E'
_journal_page_first m2339
_journal_page_last m2341
_journal_paper_doi 10.1107/S1600536806033770
_journal_volume 62
_journal_year 2006
_chemical_formula_iupac '[Ni Cl2 (C4 H12 N2)2]'
_chemical_formula_moiety 'C8 H24 Cl2 N4 Ni'
_chemical_formula_sum 'C8 H24 Cl2 N4 Ni'
_chemical_formula_weight 305.91
_chemical_name_systematic
;
trans-Dichlorobis(N,N'-dimethylethane-1,2-diamine-\k^2^N,N')nickel(II)
;
_space_group_IT_number 14
_symmetry_cell_setting monoclinic
_symmetry_space_group_name_Hall '-P 2ybc'
_symmetry_space_group_name_H-M 'P 1 21/c 1'
_cell_angle_alpha 90
_cell_angle_beta 99.9252(10)
_cell_angle_gamma 90
_cell_formula_units_Z 2
_cell_length_a 7.8639(2)
_cell_length_b 8.5786(2)
_cell_length_c 10.0186(3)
_cell_measurement_reflns_used 2953
_cell_measurement_temperature 100
_cell_measurement_theta_max 35.0
_cell_measurement_theta_min 2.5
_cell_volume 665.75(3)
_computing_cell_refinement 'SCALEPACK (Otwinowski & Minor, 1997)'
_computing_data_collection 'COLLECT (Nonius, 2000)'
_computing_data_reduction 'SCALEPACK and DENZO (Otwinowski & Minor, 1997)'
_computing_molecular_graphics 'PROGRAM? (Reference?)'
_computing_publication_material 'TEXSAN for Windows'
_computing_structure_refinement 'TEXSAN for Windows (Molecular Structure Corporation, 1999)'
_computing_structure_solution 'SIR92 (Altomare <i>et al.</i>,  1993)'
_diffrn_ambient_temperature 100
_diffrn_measured_fraction_theta_full 0.9986
_diffrn_measured_fraction_theta_max 0.9986
_diffrn_measurement_device 'Nonius KappaCCD (with an Oxford Cryosystem Cryostream coller)'
_diffrn_measurement_method '\w scans with \k offsets'
_diffrn_radiation_monochromator graphite
_diffrn_radiation_source 'fine-focus sealed tube'
_diffrn_radiation_type 'Mo K\a'
_diffrn_radiation_wavelength 0.7107
_diffrn_reflns_av_R_equivalents 0.0129
_diffrn_reflns_av_sigmaI/netI 0.045
_diffrn_reflns_limit_h_max 12
_diffrn_reflns_limit_h_min -12
_diffrn_reflns_limit_k_max 11
_diffrn_reflns_limit_k_min -13
_diffrn_reflns_limit_l_max 16
_diffrn_reflns_limit_l_min -16
_diffrn_reflns_number 15248
_diffrn_reflns_reduction_process 'Lp corrections applied'
_diffrn_reflns_theta_full 34.96
_diffrn_reflns_theta_max 34.96
_diffrn_reflns_theta_min 3.14
_diffrn_standards_decay_% <2
_exptl_absorpt_coefficient_mu 1.836
_exptl_absorpt_correction_T_max 0.609
_exptl_absorpt_correction_T_min 0.552
_exptl_absorpt_correction_type multi-scan
_exptl_absorpt_process_details '(SCALEPACK; Otwinowski & Minor, 1997)'
_exptl_crystal_colour blue
_exptl_crystal_density_diffrn 1.526
_exptl_crystal_description fragment
_exptl_crystal_F_000 324.00
_exptl_crystal_size_max 0.35
_exptl_crystal_size_mid 0.30
_exptl_crystal_size_min 0.27
_refine_diff_density_max 0.583
_refine_diff_density_min -0.556
_refine_ls_extinction_coef 0.0000028(5)
_refine_ls_extinction_expression 'equ(3) Acta Cryst.(1968) A24, p213.'
_refine_ls_extinction_method 'Zachariasen (1967)'
_refine_ls_goodness_of_fit_all 0.99305
_refine_ls_goodness_of_fit_ref 1.0314
_refine_ls_hydrogen_treatment constr
_refine_ls_matrix_type full
_refine_ls_number_constraints 5
_refine_ls_number_parameters 72
_refine_ls_number_reflns 2440
_refine_ls_number_restraints 0
_refine_ls_R_factor_all 0.0322
_refine_ls_R_factor_gt 0.0317
_refine_ls_shift/su_max 0.0009
_refine_ls_shift/su_mean 0.00
_refine_ls_structure_factor_coef Fsqd
_refine_ls_weighting_details 'w = 1/[\s^2^(Fo) + 0.0009|Fo|^2^]'
_refine_ls_weighting_scheme sigma
_refine_ls_wR_factor_all 0.0857
_refine_ls_wR_factor_ref 0.0813
_reflns_number_gt 2435
_reflns_number_total 2918
_reflns_threshold_expression I>3\s(I)
_cod_data_source_file bv2026.cif
_cod_data_source_block I
_cod_original_sg_symbol_H-M 'P 21/c'
_cod_database_code 2210131
_cod_database_fobs_code 2210131

loop_
_symmetry_equiv_pos_as_xyz
'   +x,   +y,   +z'
'   -x,1/2+y,1/2-z'
'   -x,   -y,   -z'
'   +x,1/2-y,1/2+z'

loop_
_atom_site_type_symbol
_atom_site_label
_atom_site_fract_x
_atom_site_fract_y
_atom_site_fract_z
_atom_site_U_iso_or_equiv
_atom_site_adp_type
_atom_site_calc_flag
_atom_site_occupancy
_atom_site_disorder_assembly
_atom_site_disorder_group
Ni Ni1 0.5000 0.5000 0.5000 0.00892(5) Uani d 1 . .
Cl Cl1 0.62467(3) 0.50959(2) 0.28817(2) 0.01420(6) Uani d 1 . .
N N1 0.67963(9) 0.32511(8) 0.57977(7) 0.01190(10) Uani d 1 . .
N N2 0.68319(9) 0.65571(8) 0.60917(7) 0.01250(10) Uani d 1 . .
C C1 0.84251(10) 0.40946(9) 0.62702(9) 0.0154(2) Uani d 1 . .
C C2 0.80566(11) 0.55670(10) 0.70081(8) 0.0166(2) Uani d 1 . .
C C3 0.71104(11) 0.19213(10) 0.49432(9) 0.0164(2) Uani d 1 . .
C C4 0.77160(12) 0.76410(10) 0.52974(9) 0.0172(2) Uani d 1 . .
H H1 0.6422 0.2836 0.6577 0.014 Uiso c 1 . .
H H2 0.6233 0.7175 0.6647 0.015 Uiso c 1 . .
H H3 0.7308 0.1008 0.5484 0.002 Uiso c 0.086(12) A 1
H H4 0.6135 0.1768 0.4253 0.002 Uiso c 0.086 A 1
H H5 0.8097 0.2128 0.4540 0.002 Uiso c 0.086 A 1
H H6 0.9186 0.3446 0.6868 0.018 Uiso c 1 . .
H H7 0.8947 0.4362 0.5514 0.018 Uiso c 1 . .
H H8 0.9102 0.6122 0.7288 0.020 Uiso c 1 . .
H H9 0.7567 0.5298 0.7780 0.020 Uiso c 1 . .
H H10 0.8514 0.7079 0.4869 0.021 Uiso c 1 . .
H H11 0.6889 0.8136 0.4628 0.021 Uiso c 1 . .
H H12 0.8316 0.8407 0.5883 0.021 Uiso c 1 . .
H H13 0.7390 0.2295 0.4114 0.018 Uiso c 0.914 A 2
H H14 0.6105 0.1292 0.4759 0.018 Uiso c 0.914 A 2
H H15 0.8045 0.1317 0.5403 0.018 Uiso c 0.914 A 2

loop_
_atom_site_aniso_label
_atom_site_aniso_U_11
_atom_site_aniso_U_22
_atom_site_aniso_U_33
_atom_site_aniso_U_12
_atom_site_aniso_U_13
_atom_site_aniso_U_23
Ni1 0.01138(10) 0.00735(9) 0.00846(10) 0.00062(4) 0.00295(7) 0.00018(4)
Cl1 0.01960(13) 0.01337(11) 0.01108(12) 0.00103(6) 0.00677(9) 0.00155(5)
N1 0.0152(3) 0.0091(3) 0.0119(3) 0.0008(2) 0.0039(2) 0.0001(2)
N2 0.0148(3) 0.0094(3) 0.0136(3) 0.0005(2) 0.0033(2) -0.0008(2)
C1 0.0138(4) 0.0129(3) 0.0184(4) 0.0018(3) -0.0001(3) 0.0008(3)
C2 0.0194(4) 0.0134(3) 0.0153(4) 0.0000(3) -0.0015(3) -0.0020(3)
C3 0.0211(4) 0.0100(3) 0.0183(4) 0.0030(3) 0.0041(3) -0.0016(3)
C4 0.0192(4) 0.0122(3) 0.0213(4) -0.0028(3) 0.0066(3) -0.0002(3)

loop_
_atom_type_symbol
_atom_type_scat_dispersion_real
_atom_type_scat_dispersion_imag
_atom_type_scat_source
C 0.002 0.002
;International Tables for Crystallography
(1992, Vol. C, Table 6.1.1.2)
;
H 0.000 0.000
;International Tables for Crystallography
(1992, Vol. C, Table 6.1.1.2)
;
N 0.004 0.003
;International Tables for Crystallography
(1992, Vol. C, Table 6.1.1.2)
;
Cl 0.132 0.159
;International Tables for Crystallography
(1992, Vol. C, Tables 4.2.6.8 and 6.1.1.1)
;
Ni 0.285 1.113
;International Tables for Crystallography
(1992, Vol. C, Tables 4.2.6.8 and 6.1.1.1)
;

loop_
_geom_angle_atom_site_label_1
_geom_angle_atom_site_label_2
_geom_angle_atom_site_label_3
_geom_angle_site_symmetry_1
_geom_angle_site_symmetry_3
_geom_angle
_geom_angle_publ_flag
Cl1 Ni1 Cl1 . 3_666 180.00 n
Cl1 Ni1 N1 . . 90.57(2) y
Cl1 Ni1 N1 . 3_666 89.43(2) y
Cl1 Ni1 N2 . . 94.96(2) y
Cl1 Ni1 N2 . 3_666 85.04(2) y
Cl1 Ni1 N1 3_666 . 89.43(2) y
Cl1 Ni1 N1 3_666 3_666 90.57(2) y
Cl1 Ni1 N2 3_666 . 85.04(2) y
Cl1 Ni1 N2 3_666 3_666 94.96(2) y
N1 Ni1 N1 . 3_666 180.00 n
N1 Ni1 N2 . . 84.39(3) y
N1 Ni1 N2 . 3_666 95.61(3) y
N1 Ni1 N2 3_666 . 95.61(3) y
N1 Ni1 N2 3_666 3_666 84.39(3) y
N2 Ni1 N2 . 3_666 180.00 n
Ni1 N1 C1 . . 105.01(5) n
Ni1 N1 C3 . . 119.78(5) n
C1 N1 C3 . . 110.06(6) n
Ni1 N2 C2 . . 105.65(5) n
Ni1 N2 C4 . . 117.38(5) n
C2 N2 C4 . . 112.35(7) n
N1 C1 C2 . . 109.66(7) n
N2 C2 C1 . . 109.54(7) n
Ni1 N1 H1 . . 107.12 n
C1 N1 H1 . . 107.13 n
C3 N1 H1 . . 107.12 n
Ni1 N2 H2 . . 106.98 n
C2 N2 H2 . . 106.97 n
C4 N2 H2 . . 106.98 n
N1 C1 H6 . . 109.43 n
N1 C1 H7 . . 109.43 n
C2 C1 H6 . . 109.43 n
C2 C1 H7 . . 109.43 n
H6 C1 H7 . . 109.46 n
N2 C2 H8 . . 109.46 n
N2 C2 H9 . . 109.46 n
C1 C2 H8 . . 109.46 n
C1 C2 H9 . . 109.46 n
H8 C2 H9 . . 109.46 n
N1 C3 H3 . . 109.58 n
N1 C3 H4 . . 109.60 n
N1 C3 H5 . . 109.47 n
N1 C3 H13 . . 109.51 n
N1 C3 H14 . . 109.63 n
N1 C3 H15 . . 109.52 n
H3 C3 H4 . . 109.48 n
H3 C3 H5 . . 109.30 n
H4 C3 H5 . . 109.39 n
H13 C3 H14 . . 109.46 n
H13 C3 H15 . . 109.29 n
H14 C3 H15 . . 109.42 n
N2 C4 H10 . . 109.47 n
N2 C4 H11 . . 109.47 n
N2 C4 H12 . . 109.47 n
H10 C4 H11 . . 109.47 n
H10 C4 H12 . . 109.47 n
H11 C4 H12 . . 109.47 n

loop_
_geom_bond_atom_site_label_1
_geom_bond_atom_site_label_2
_geom_bond_site_symmetry_2
_geom_bond_distance
_geom_bond_publ_flag
Ni1 Cl1 . 2.4878(2) y
Ni1 Cl1 3_666 2.4878(2) y
Ni1 N1 . 2.1204(7) y
Ni1 N1 3_666 2.1204(7) y
Ni1 N2 . 2.1243(7) y
Ni1 N2 3_666 2.1243(7) y
N1 C1 . 1.4760(10) n
N1 C3 . 1.4720(10) n
N2 C2 . 1.4790(10) n
N2 C4 . 1.4740(10) n
C1 C2 . 1.5170(10) n
N1 H1 . 0.950 n
N2 H2 . 0.950 n
C1 H6 . 0.950 n
C1 H7 . 0.950 n
C2 H8 . 0.950 n
C2 H9 . 0.950 n
C3 H3 . 0.950 n
C3 H4 . 0.949 n
C3 H5 . 0.951 n
C3 H13 . 0.951 n
C3 H14 . 0.949 n
C3 H15 . 0.951 n
C4 H10 . 0.950 n
C4 H11 . 0.950 n
C4 H12 . 0.950 n

loop_
_geom_contact_atom_site_label_1
_geom_contact_atom_site_label_2
_geom_contact_distance
_geom_contact_site_symmetry_2
_geom_contact_publ_flag
Cl1 N2 3.4578(7) 4_564 n
Cl1 C3 3.5793(9) 4_554 n
Cl1 C4 3.5831(9) 4_564 n

loop_
_geom_hbond_atom_site_label_D
_geom_hbond_atom_site_label_H
_geom_hbond_atom_site_label_A
_geom_hbond_site_symmetry_A
_geom_hbond_distance_DH
_geom_hbond_distance_HA
_geom_hbond_distance_DA
_geom_hbond_angle_DHA
N2 H2 Cl1 4_565 0.95 2.65 3.4578(7) 144
N1 H1 Cl1 4_555 0.95 2.85 3.6196(7) 139

loop_
_geom_torsion_atom_site_label_1
_geom_torsion_atom_site_label_2
_geom_torsion_atom_site_label_3
_geom_torsion_atom_site_label_4
_geom_torsion_site_symmetry_2
_geom_torsion_site_symmetry_3
_geom_torsion_site_symmetry_4
_geom_torsion
_geom_torsion_publ_flag
Ni1 N1 C1 C2 . . . 43.15(7) n
Ni1 N1 C1 C2 3_666 3_666 3_666 -43.15(7) n
Ni1 N2 C2 C1 . . . 39.99(8) n
Ni1 N2 C2 C1 3_666 3_666 3_666 -39.99(8) n
Cl1 Ni1 N1 C1 . . . 78.48(5) n
Cl1 Ni1 N1 C3 . . . -45.76(6) n
Cl1 Ni1 N1 C1 . 3_666 3_666 101.52(5) n
Cl1 Ni1 N1 C3 . 3_666 3_666 -134.24(6) n
Cl1 Ni1 N2 C2 . . . -102.96(5) n
Cl1 Ni1 N2 C4 . . . 23.18(6) n
Cl1 Ni1 N2 C2 . 3_666 3_666 -77.04(5) n
Cl1 Ni1 N2 C4 . 3_666 3_666 156.82(6) n
N1 Ni1 N2 C2 . . . -12.87(5) n
N1 Ni1 N2 C4 . . . 113.28(6) n
N1 Ni1 N2 C2 . 3_666 3_666 -167.13(5) n
N1 Ni1 N2 C4 . 3_666 3_666 66.73(6) n
N1 C1 C2 N2 . . . -58.30(9) n
N2 Ni1 N1 C1 . . . -16.45(5) n
N2 Ni1 N1 C3 . . . -140.68(6) n
N2 Ni1 N1 C1 . 3_666 3_666 -163.55(5) n
N2 Ni1 N1 C3 . 3_666 3_666 -39.32(6) n
C1 C2 N2 C4 . . . -89.18(8) n
C2 C1 N1 C3 . . . 173.34(7) n
